data_7201044
loop_
_publ_author_name
'Li, Ling-Ling'
'Liu, Lei-Lei'
'Ren, Zhi-Gang'
'Li, Hong-Xi'
'Zhang, Yong'
'Lang, Jian-Ping'

_publ_section_title
;
 Solvothermal assembly of a mixed-valence Cu(I,II) cyanide coordination
 polymer [Cu(II)Cu(I)2(&#x00B5;-Br)2(&#x00B5;-CN)2(bdmpp)]n by C--C
 bond cleavage of acetonitrile
;
_journal_issue 12
_journal_name_full CrystEngComm
_journal_page_first 2751
_journal_paper_doi 10.1039/b903972d
_journal_volume 11
_journal_year 2009
_chemical_formula_moiety 'C20 H17 Cu4 N10'
_chemical_formula_sum 'C20 H17 Cu4 N10'
_chemical_formula_weight 651.60
_chemical_name_systematic
;
?
;
_space_group_IT_number 14
_symmetry_cell_setting monoclinic
_symmetry_space_group_name_Hall '-P 2ybc'
_symmetry_space_group_name_H-M 'P 1 21/c 1'
_atom_sites_solution_hydrogens geom
_atom_sites_solution_primary direct
_atom_sites_solution_secondary difmap
_cell_angle_alpha 90.00
_cell_angle_beta 106.74(3)
_cell_angle_gamma 90.00
_cell_formula_units_Z 4
_cell_length_a 7.5111(15)
_cell_length_b 25.426(5)
_cell_length_c 12.294(3)
_cell_measurement_reflns_used 8174
_cell_measurement_temperature 293(2)
_cell_measurement_theta_max 25.3491
_cell_measurement_theta_min 3.2029
_cell_volume 2248.4(9)
_computing_structure_refinement 'SHELXL-97 (Sheldrick, 1997)'
_computing_structure_solution 'SHELXS-97 (Sheldrick, 1990)'
_diffrn_ambient_temperature 293(2)
_diffrn_measured_fraction_theta_full 0.997
_diffrn_measured_fraction_theta_max 0.997
_diffrn_measurement_device_type 'Rigaku MercuryCCD area detector'
_diffrn_measurement_method \w
_diffrn_radiation_monochromator graphite
_diffrn_radiation_source 'fine-focus sealed tube'
_diffrn_radiation_type MoK\a
_diffrn_radiation_wavelength 0.71073
_diffrn_reflns_av_R_equivalents 0.0374
_diffrn_reflns_av_sigmaI/netI 0.0307
_diffrn_reflns_limit_h_max 9
_diffrn_reflns_limit_h_min -9
_diffrn_reflns_limit_k_max 28
_diffrn_reflns_limit_k_min -30
_diffrn_reflns_limit_l_max 14
_diffrn_reflns_limit_l_min -14
_diffrn_reflns_number 20823
_diffrn_reflns_theta_full 25.35
_diffrn_reflns_theta_max 25.35
_diffrn_reflns_theta_min 3.20
_diffrn_standards_decay_% 0
_diffrn_standards_interval_count 0
_diffrn_standards_interval_time 0
_diffrn_standards_number 0
_exptl_absorpt_coefficient_mu 3.764
_exptl_absorpt_correction_T_max 0.3525
_exptl_absorpt_correction_T_min 0.2882
_exptl_absorpt_correction_type multi-scan
_exptl_crystal_colour black
_exptl_crystal_density_diffrn 1.925
_exptl_crystal_density_method 'not measured'
_exptl_crystal_description block
_exptl_crystal_F_000 1292
_exptl_crystal_size_max 0.44
_exptl_crystal_size_mid 0.40
_exptl_crystal_size_min 0.35
_refine_diff_density_max 0.446
_refine_diff_density_min -0.547
_refine_diff_density_rms 0.082
_refine_ls_extinction_coef 0.0055(4)
_refine_ls_extinction_expression Fc^*^=kFc[1+0.001xFc^2^\l^3^/sin(2\q)]^-1/4^
_refine_ls_extinction_method SHELXL
_refine_ls_goodness_of_fit_ref 1.123
_refine_ls_hydrogen_treatment constr
_refine_ls_matrix_type full
_refine_ls_number_parameters 312
_refine_ls_number_reflns 4096
_refine_ls_number_restraints 0
_refine_ls_restrained_S_all 1.123
_refine_ls_R_factor_all 0.0426
_refine_ls_R_factor_gt 0.0380
_refine_ls_shift/su_max 0.020
_refine_ls_shift/su_mean 0.000
_refine_ls_structure_factor_coef Fsqd
_refine_ls_weighting_details 'calc w=1/[\s^2^(Fo^2^)+(0.0454P)^2^+2.0367P] where P=(Fo^2^+2Fc^2^)/3'
_refine_ls_weighting_scheme calc
_refine_ls_wR_factor_gt 0.0926
_refine_ls_wR_factor_ref 0.0952
_reflns_number_gt 3815
_reflns_number_total 4096
_reflns_threshold_expression >2sigma(I)
_cod_data_source_file b903972d.txt
_cod_data_source_block 2
_cod_depositor_comments
;
The following automatic conversions were performed:
'_exptl_absorpt_correction_type' value 'Multi-scan' changed to
'multi-scan' according to
'/home/saulius/struct/CIF-dictionaries/cif_core.dic' dictionary named
'cif_core.dic' version 2.4.1 from 2010-06-29.

Automatic conversion script
Id: cif_fix_enum 1527 2010-12-29 10:47:43Z saulius 
;
_cod_original_cell_volume 2248.4(8)
_cod_original_sg_symbol_H-M 'P 21/c'
_cod_database_code 7201044

loop_
_symmetry_equiv_pos_as_xyz
'x, y, z'
'-x, y+1/2, -z+1/2'
'-x, -y, -z'
'x, -y-1/2, z-1/2'

loop_
_atom_site_label
_atom_site_type_symbol
_atom_site_fract_x
_atom_site_fract_y
_atom_site_fract_z
_atom_site_U_iso_or_equiv
_atom_site_adp_type
_atom_site_occupancy
_atom_site_symmetry_multiplicity
_atom_site_calc_flag
_atom_site_refinement_flags
_atom_site_disorder_assembly
_atom_site_disorder_group
Cu1 Cu 0.36472(6) 0.590523(16) 1.00706(4) 0.03184(15) Uani 1 1 d . . .
Cu2 Cu 0.44861(7) 0.445522(19) 1.28417(4) 0.04085(16) Uani 1 1 d . . .
Cu3 Cu 0.01408(7) 0.313332(19) 1.04139(4) 0.04020(16) Uani 1 1 d . . .
Cu4 Cu -0.21283(7) 0.360049(19) 0.64065(4) 0.04088(16) Uani 1 1 d . . .
N1 N 0.3253(4) 0.64216(11) 0.8872(2) 0.0287(6) Uani 1 1 d . . .
N2 N 0.1387(4) 0.58040(12) 0.7784(2) 0.0328(7) Uani 1 1 d . . .
N3 N 0.1930(4) 0.55070(11) 0.8772(2) 0.0318(6) Uani 1 1 d . . .
N4 N 0.5284(4) 0.69154(11) 1.0208(2) 0.0309(6) Uani 1 1 d . . .
N5 N 0.5425(4) 0.64661(11) 1.0857(2) 0.0322(7) Uani 1 1 d . . .
N6 N 0.4145(5) 0.53799(13) 1.1222(3) 0.0433(8) Uani 1 1 d . . .
N7 N 0.2926(5) 0.38738(14) 1.1976(3) 0.0479(8) Uani 1 1 d . . .
N8 N -0.1330(5) 0.34584(14) 0.8952(3) 0.0486(8) Uani 1 1 d . . .
N9 N -0.1042(5) 0.29871(14) 0.5779(3) 0.0457(8) Uani 1 1 d . . .
N10 N -0.3411(5) 0.40565(14) 0.5190(3) 0.0524(9) Uani 1 1 d . . .
C1 C 0.4180(5) 0.68782(13) 0.9077(3) 0.0291(7) Uani 1 1 d . . .
C2 C 0.4007(5) 0.72473(14) 0.8234(3) 0.0371(8) Uani 1 1 d . . .
H2 H 0.4650 0.7564 0.8376 0.045 Uiso 1 1 calc R . .
C3 C 0.2852(6) 0.71313(15) 0.7176(3) 0.0415(9) Uani 1 1 d . . .
H3 H 0.2698 0.7377 0.6596 0.050 Uiso 1 1 calc R . .
C4 C 0.1909(5) 0.66567(15) 0.6950(3) 0.0393(9) Uani 1 1 d . . .
H4 H 0.1135 0.6578 0.6230 0.047 Uiso 1 1 calc R . .
C5 C 0.2164(5) 0.63076(13) 0.7834(3) 0.0300(7) Uani 1 1 d . . .
C6 C 0.0175(5) 0.55231(15) 0.6939(3) 0.0359(8) Uani 1 1 d . . .
C7 C -0.0023(5) 0.50495(15) 0.7394(3) 0.0411(9) Uani 1 1 d . . .
H7 H -0.0763 0.4774 0.7020 0.049 Uiso 1 1 calc R . .
C8 C 0.1078(5) 0.50476(14) 0.8525(3) 0.0367(8) Uani 1 1 d . . .
C9 C -0.0742(6) 0.57228(18) 0.5762(3) 0.0496(10) Uani 1 1 d . . .
H9A H -0.1461 0.6030 0.5804 0.074 Uiso 1 1 calc R . .
H9B H -0.1544 0.5455 0.5331 0.074 Uiso 1 1 calc R . .
H9C H 0.0191 0.5810 0.5398 0.074 Uiso 1 1 calc R . .
C10 C 0.1331(6) 0.46112(15) 0.9351(4) 0.0472(10) Uani 1 1 d . . .
H10A H 0.2498 0.4440 0.9420 0.071 Uiso 1 1 calc R . .
H10B H 0.0338 0.4362 0.9092 0.071 Uiso 1 1 calc R . .
H10C H 0.1320 0.4748 1.0077 0.071 Uiso 1 1 calc R . .
C11 C 0.6288(5) 0.73188(14) 1.0832(3) 0.0357(8) Uani 1 1 d . . .
C12 C 0.7069(5) 0.71152(16) 1.1891(3) 0.0419(9) Uani 1 1 d . . .
H12 H 0.7835 0.7294 1.2510 0.050 Uiso 1 1 calc R . .
C13 C 0.6515(5) 0.65918(15) 1.1881(3) 0.0369(8) Uani 1 1 d . . .
C14 C 0.6384(6) 0.78641(16) 1.0422(4) 0.0517(11) Uani 1 1 d . . .
H14A H 0.7003 0.7863 0.9839 0.078 Uiso 1 1 calc R . .
H14B H 0.7062 0.8081 1.1042 0.078 Uiso 1 1 calc R . .
H14C H 0.5148 0.8001 1.0119 0.078 Uiso 1 1 calc R . .
C15 C 0.6989(6) 0.62141(17) 1.2852(3) 0.0488(10) Uani 1 1 d . . .
H15A H 0.5967 0.6190 1.3172 0.073 Uiso 1 1 calc R . .
H15B H 0.8074 0.6336 1.3422 0.073 Uiso 1 1 calc R . .
H15C H 0.7231 0.5874 1.2587 0.073 Uiso 1 1 calc R . .
C16 C 0.4369(5) 0.50471(15) 1.1887(3) 0.0394(9) Uani 1 1 d . . .
C17 C 0.1911(5) 0.35850(15) 1.1388(3) 0.0381(9) Uani 1 1 d . . .
C18 C -0.1689(5) 0.35321(14) 0.7988(3) 0.0380(9) Uani 1 1 d . . .
C19 C -0.0576(5) 0.25757(15) 0.5593(3) 0.0364(8) Uani 1 1 d . . .
C20 C -0.4225(5) 0.42521(14) 0.4351(3) 0.0376(8) Uani 1 1 d . . .

loop_
_atom_site_aniso_label
_atom_site_aniso_U_11
_atom_site_aniso_U_22
_atom_site_aniso_U_33
_atom_site_aniso_U_23
_atom_site_aniso_U_13
_atom_site_aniso_U_12
Cu1 0.0349(3) 0.0287(3) 0.0285(3) 0.00699(17) 0.00348(19) -0.00061(17)
Cu2 0.0436(3) 0.0391(3) 0.0366(3) 0.0113(2) 0.0063(2) 0.0033(2)
Cu3 0.0434(3) 0.0411(3) 0.0343(3) 0.0020(2) 0.0084(2) 0.0007(2)
Cu4 0.0436(3) 0.0409(3) 0.0330(3) 0.00515(19) 0.0028(2) -0.0010(2)
N1 0.0300(15) 0.0286(15) 0.0263(14) 0.0027(11) 0.0059(12) 0.0013(12)
N2 0.0350(16) 0.0333(16) 0.0299(15) 0.0009(12) 0.0093(13) 0.0009(13)
N3 0.0402(16) 0.0275(16) 0.0273(15) 0.0039(12) 0.0092(13) 0.0020(12)
N4 0.0315(15) 0.0282(16) 0.0317(16) 0.0021(12) 0.0069(13) 0.0004(12)
N5 0.0356(16) 0.0292(16) 0.0303(16) 0.0037(12) 0.0072(13) 0.0020(12)
N6 0.0463(19) 0.0388(19) 0.0404(18) 0.0061(15) 0.0055(15) -0.0037(15)
N7 0.051(2) 0.042(2) 0.046(2) 0.0039(16) 0.0077(17) 0.0043(17)
N8 0.054(2) 0.048(2) 0.037(2) 0.0085(16) 0.0023(16) -0.0071(16)
N9 0.050(2) 0.049(2) 0.0322(18) -0.0001(15) 0.0029(15) 0.0030(16)
N10 0.058(2) 0.048(2) 0.050(2) 0.0007(17) 0.0127(19) 0.0042(17)
C1 0.0304(18) 0.0295(18) 0.0279(17) 0.0030(14) 0.0091(15) 0.0022(14)
C2 0.046(2) 0.030(2) 0.035(2) 0.0054(15) 0.0111(17) -0.0001(16)
C3 0.055(2) 0.036(2) 0.032(2) 0.0116(16) 0.0090(18) 0.0040(18)
C4 0.047(2) 0.040(2) 0.0268(18) 0.0040(15) 0.0039(17) 0.0010(17)
C5 0.0326(18) 0.0301(18) 0.0280(18) -0.0009(14) 0.0099(15) 0.0021(14)
C6 0.0328(19) 0.043(2) 0.0309(19) -0.0066(16) 0.0080(16) -0.0006(16)
C7 0.039(2) 0.040(2) 0.044(2) -0.0095(17) 0.0107(18) -0.0051(17)
C8 0.041(2) 0.0294(19) 0.042(2) -0.0036(16) 0.0170(18) -0.0006(15)
C9 0.046(2) 0.060(3) 0.035(2) 0.0008(19) -0.0009(18) -0.005(2)
C10 0.056(3) 0.033(2) 0.053(3) -0.0004(18) 0.016(2) -0.0047(18)
C11 0.0294(18) 0.035(2) 0.040(2) -0.0044(16) 0.0055(16) -0.0005(15)
C12 0.036(2) 0.046(2) 0.037(2) -0.0077(17) -0.0004(17) 0.0015(17)
C13 0.0340(19) 0.042(2) 0.0303(19) -0.0004(16) 0.0028(16) 0.0039(16)
C14 0.056(3) 0.032(2) 0.059(3) -0.0010(19) 0.004(2) -0.0113(19)
C15 0.054(3) 0.050(3) 0.032(2) 0.0047(18) -0.0026(19) -0.001(2)
C16 0.040(2) 0.037(2) 0.036(2) 0.0057(17) 0.0037(17) -0.0019(16)
C17 0.041(2) 0.037(2) 0.034(2) 0.0025(16) 0.0066(17) 0.0033(17)
C18 0.042(2) 0.031(2) 0.040(2) 0.0039(16) 0.0091(18) 0.0035(16)
C19 0.038(2) 0.040(2) 0.0255(18) -0.0019(15) -0.0003(15) 0.0007(17)
C20 0.044(2) 0.0313(19) 0.0321(19) 0.0110(16) 0.0016(17) 0.0027(16)

loop_
_atom_type_symbol
_atom_type_description
_atom_type_scat_dispersion_real
_atom_type_scat_dispersion_imag
_atom_type_scat_source
C C 0.0033 0.0016 'International Tables Vol C Tables 4.2.6.8 and 6.1.1.4'
H H 0.0000 0.0000 'International Tables Vol C Tables 4.2.6.8 and 6.1.1.4'
N N 0.0061 0.0033 'International Tables Vol C Tables 4.2.6.8 and 6.1.1.4'
Cu Cu 0.3201 1.2651 'International Tables Vol C Tables 4.2.6.8 and 6.1.1.4'

loop_
_geom_angle_atom_site_label_1
_geom_angle_atom_site_label_2
_geom_angle_atom_site_label_3
_geom_angle
_geom_angle_site_symmetry_1
_geom_angle_site_symmetry_3
_geom_angle_publ_flag
N6 Cu1 N1 176.75(14) . . ?
N6 Cu1 N5 100.36(13) . . ?
N1 Cu1 N5 79.56(12) . . ?
N6 Cu1 N3 100.40(13) . . ?
N1 Cu1 N3 79.30(12) . . ?
N5 Cu1 N3 158.02(12) . . ?
C16 Cu2 C20 137.74(16) . 1_656 ?
C16 Cu2 N7 110.07(15) . . ?
C20 Cu2 N7 112.07(15) 1_656 . ?
C17 Cu3 C19 131.82(15) . 4_566 ?
C17 Cu3 N8 115.01(15) . . ?
C19 Cu3 N8 113.12(15) 4_566 . ?
C18 Cu4 N10 139.46(16) . . ?
C18 Cu4 N9 110.73(15) . . ?
N10 Cu4 N9 109.71(15) . . ?
C5 N1 C1 120.7(3) . . ?
C5 N1 Cu1 119.9(2) . . ?
C1 N1 Cu1 119.2(2) . . ?
C6 N2 N3 110.1(3) . . ?
C6 N2 C5 133.5(3) . . ?
N3 N2 C5 116.4(3) . . ?
C8 N3 N2 106.1(3) . . ?
C8 N3 Cu1 141.5(2) . . ?
N2 N3 Cu1 112.3(2) . . ?
C11 N4 N5 110.9(3) . . ?
C11 N4 C1 132.8(3) . . ?
N5 N4 C1 116.3(3) . . ?
C13 N5 N4 105.8(3) . . ?
C13 N5 Cu1 140.6(3) . . ?
N4 N5 Cu1 112.4(2) . . ?
C16 N6 Cu1 176.5(3) . . ?
C17 N7 Cu2 171.7(3) . . ?
C18 N8 Cu3 153.8(3) . . ?
C19 N9 Cu4 164.5(3) . . ?
C20 N10 Cu4 168.2(4) . . ?
N1 C1 C2 121.2(3) . . ?
N1 C1 N4 111.8(3) . . ?
C2 C1 N4 127.0(3) . . ?
C1 C2 C3 117.7(3) . . ?
C1 C2 H2 121.2 . . ?
C3 C2 H2 121.2 . . ?
C2 C3 C4 121.6(3) . . ?
C2 C3 H3 119.2 . . ?
C4 C3 H3 119.2 . . ?
C5 C4 C3 117.2(3) . . ?
C5 C4 H4 121.4 . . ?
C3 C4 H4 121.4 . . ?
N1 C5 C4 121.6(3) . . ?
N1 C5 N2 111.9(3) . . ?
C4 C5 N2 126.5(3) . . ?
C7 C6 N2 106.2(3) . . ?
C7 C6 C9 128.7(4) . . ?
N2 C6 C9 125.1(3) . . ?
C6 C7 C8 108.1(3) . . ?
C6 C7 H7 126.0 . . ?
C8 C7 H7 126.0 . . ?
N3 C8 C7 109.5(3) . . ?
N3 C8 C10 123.1(3) . . ?
C7 C8 C10 127.4(4) . . ?
C6 C9 H9A 109.5 . . ?
C6 C9 H9B 109.5 . . ?
H9A C9 H9B 109.5 . . ?
C6 C9 H9C 109.5 . . ?
H9A C9 H9C 109.5 . . ?
H9B C9 H9C 109.5 . . ?
C8 C10 H10A 109.5 . . ?
C8 C10 H10B 109.5 . . ?
H10A C10 H10B 109.5 . . ?
C8 C10 H10C 109.5 . . ?
H10A C10 H10C 109.5 . . ?
H10B C10 H10C 109.5 . . ?
N4 C11 C12 105.4(3) . . ?
N4 C11 C14 125.6(3) . . ?
C12 C11 C14 128.9(4) . . ?
C11 C12 C13 107.9(3) . . ?
C11 C12 H12 126.0 . . ?
C13 C12 H12 126.0 . . ?
N5 C13 C12 109.9(3) . . ?
N5 C13 C15 122.9(4) . . ?
C12 C13 C15 127.2(3) . . ?
C11 C14 H14A 109.5 . . ?
C11 C14 H14B 109.5 . . ?
H14A C14 H14B 109.5 . . ?
C11 C14 H14C 109.5 . . ?
H14A C14 H14C 109.5 . . ?
H14B C14 H14C 109.5 . . ?
C13 C15 H15A 109.5 . . ?
C13 C15 H15B 109.5 . . ?
H15A C15 H15B 109.5 . . ?
C13 C15 H15C 109.5 . . ?
H15A C15 H15C 109.5 . . ?
H15B C15 H15C 109.5 . . ?
N6 C16 Cu2 172.6(3) . . ?
N7 C17 Cu3 177.2(4) . . ?
N8 C18 Cu4 174.7(4) . . ?
N9 C19 Cu3 174.3(4) . 4_565 ?
N10 C20 Cu2 169.4(4) . 1_454 ?

loop_
_geom_bond_atom_site_label_1
_geom_bond_atom_site_label_2
_geom_bond_distance
_geom_bond_site_symmetry_2
_geom_bond_publ_flag
Cu1 N6 1.903(3) . ?
Cu1 N1 1.932(3) . ?
Cu1 N5 2.002(3) . ?
Cu1 N3 2.013(3) . ?
Cu2 C16 1.895(4) . ?
Cu2 C20 1.901(4) 1_656 ?
Cu2 N7 1.993(4) . ?
Cu3 C17 1.899(4) . ?
Cu3 C19 1.912(4) 4_566 ?
Cu3 N8 1.998(3) . ?
Cu4 C18 1.885(4) . ?
Cu4 N10 1.919(4) . ?
Cu4 N9 2.014(4) . ?
N1 C5 1.334(4) . ?
N1 C1 1.340(4) . ?
N2 C6 1.369(5) . ?
N2 N3 1.389(4) . ?
N2 C5 1.401(5) . ?
N3 C8 1.325(5) . ?
N4 C11 1.370(5) . ?
N4 N5 1.380(4) . ?
N4 C1 1.402(5) . ?
N5 C13 1.328(5) . ?
N6 C16 1.156(5) . ?
N7 C17 1.151(5) . ?
N8 C18 1.152(5) . ?
N9 C19 1.147(5) . ?
N10 C20 1.149(5) . ?
C1 C2 1.376(5) . ?
C2 C3 1.371(5) . ?
C2 H2 0.9300 . ?
C3 C4 1.386(5) . ?
C3 H3 0.9300 . ?
C4 C5 1.373(5) . ?
C4 H4 0.9300 . ?
C6 C7 1.354(6) . ?
C6 C9 1.500(5) . ?
C7 C8 1.398(5) . ?
C7 H7 0.9300 . ?
C8 C10 1.479(5) . ?
C9 H9A 0.9600 . ?
C9 H9B 0.9600 . ?
C9 H9C 0.9600 . ?
C10 H10A 0.9600 . ?
C10 H10B 0.9600 . ?
C10 H10C 0.9600 . ?
C11 C12 1.366(5) . ?
C11 C14 1.484(5) . ?
C12 C13 1.393(6) . ?
C12 H12 0.9300 . ?
C13 C15 1.493(5) . ?
C14 H14A 0.9600 . ?
C14 H14B 0.9600 . ?
C14 H14C 0.9600 . ?
C15 H15A 0.9600 . ?
C15 H15B 0.9600 . ?
C15 H15C 0.9600 . ?
C19 Cu3 1.912(4) 4_565 ?
C20 Cu2 1.901(4) 1_454 ?
